data_3000406
loop_
_publ_author_name
'Chien-Wei Chiang'

_journal_name_full 'To be published'
_chemical_formula_sum 'C15 H17 N3 O3'
_space_group_name_Hall 'P 2ac 2ab'
_space_group_name_H-M_alt 'P 21 21 21'
_cell_angle_alpha 90
_cell_angle_beta 90
_cell_angle_gamma 90
_cell_length_a 5.00990(10)
_cell_length_b 8.4438(2)
_cell_length_c 34.9640(7)
_cell_measurement_temperature 296(2)
_cell_volume 1479.07(5)
_diffrn_ambient_temperature 296(2)
_diffrn_radiation_type CuK\a
_diffrn_radiation_wavelength 1.54178
_refine_ls_goodness_of_fit_ref 1.158
_refine_ls_R_factor_all 0.0566
_refine_ls_R_factor_gt 0.0558
_refine_ls_wR_factor_gt 0.1411
_refine_ls_wR_factor_ref 0.1419
_cod_database_code 3000406
_cod_hold_until_date 2023-01-08

loop_
_atom_site_label
_atom_site_fract_x
_atom_site_fract_y
_atom_site_fract_z
? ? ? ?
